data_4111506
loop_
_publ_author_name
'Holger Braunschweig'
'Manuela Gross'
'Mario Kraft'
'Marc O. Kristen'
'Dirk Leusser'

_publ_contact_author 'Prof. Dr. Holger Braunschweig'
_publ_contact_author_email h.braunschweig@mail.uni-wuerzburg.de
_publ_section_title
;
 [2]Borametallocenophanes of Zr and Hf: Synthesis, Structure, and
 Polymerization Activity
;
_journal_name_full 'Journal of the American Chemical Society'
_journal_page_first 3282
_journal_page_last 3283
_journal_paper_doi 10.1021/ja042408s
_journal_volume 127
_journal_year 2005
_chemical_formula_sum 'C14 H20 B2 Cl2 Hf N2'
_chemical_formula_weight 487.33
_chemical_name_systematic
; 
 ? 
;
_space_group_IT_number 14
_symmetry_cell_setting monoclinic
_symmetry_space_group_name_Hall '-P 2yn'
_symmetry_space_group_name_H-M 'P 1 21/n 1'
_atom_sites_solution_hydrogens geom
_atom_sites_solution_primary direct
_atom_sites_solution_secondary difmap
_audit_creation_method SHELXL-97
_cell_angle_alpha 90.00
_cell_angle_beta 104.7240(10)
_cell_angle_gamma 90.00
_cell_formula_units_Z 4
_cell_length_a 9.7775(8)
_cell_length_b 12.1721(10)
_cell_length_c 14.8995(12)
_cell_measurement_reflns_used 8598
_cell_measurement_temperature 173(2)
_cell_measurement_theta_max 27.45
_cell_measurement_theta_min 2.25
_cell_volume 1715.0(2)
_computing_cell_refinement 'SAINT-NT V5/6.0'
_computing_data_collection 'SMART-NT V5.6'
_computing_data_reduction 'SAINT-NT V5/6.0'
_computing_molecular_graphics 'SHELXTL-NT V5.1'
_computing_publication_material 'SHELXTL-NT V5.1'
_computing_structure_refinement 'SHELXL-97 (Sheldrick, 1997)'
_computing_structure_solution 'SHELXS-97 (Sheldrick, 1990)'
_diffrn_ambient_temperature 173(2)
_diffrn_measured_fraction_theta_full 0.993
_diffrn_measured_fraction_theta_max 0.993
_diffrn_measurement_device_type 'Bruker Smart Apex with D8-Goniometer'
_diffrn_measurement_method 'omega scan'
_diffrn_radiation_monochromator graphite
_diffrn_radiation_source 'fine-focus sealed tube'
_diffrn_radiation_type MoK\a
_diffrn_radiation_wavelength 0.71073
_diffrn_reflns_av_R_equivalents 0.0300
_diffrn_reflns_av_sigmaI/netI 0.0173
_diffrn_reflns_limit_h_max 12
_diffrn_reflns_limit_h_min -12
_diffrn_reflns_limit_k_max 15
_diffrn_reflns_limit_k_min 0
_diffrn_reflns_limit_l_max 19
_diffrn_reflns_limit_l_min 0
_diffrn_reflns_number 33417
_diffrn_reflns_theta_full 27.53
_diffrn_reflns_theta_max 27.53
_diffrn_reflns_theta_min 2.19
_exptl_absorpt_coefficient_mu 6.386
_exptl_absorpt_correction_T_max 0.98
_exptl_absorpt_correction_T_min 0.69
_exptl_absorpt_correction_type empirical
_exptl_absorpt_process_details 'SADABS 2.05; Sheldrick'
_exptl_crystal_colour 'pale yellow'
_exptl_crystal_density_diffrn 1.887
_exptl_crystal_description plate
_exptl_crystal_F_000 936
_exptl_crystal_size_max 0.2
_exptl_crystal_size_mid 0.1
_exptl_crystal_size_min 0.05
_refine_diff_density_max 1.198
_refine_diff_density_min -0.527
_refine_diff_density_rms 0.111
_refine_ls_extinction_method none
_refine_ls_goodness_of_fit_ref 1.071
_refine_ls_hydrogen_treatment mixed
_refine_ls_matrix_type full
_refine_ls_number_parameters 194
_refine_ls_number_reflns 3919
_refine_ls_number_restraints 0
_refine_ls_restrained_S_all 1.071
_refine_ls_R_factor_all 0.0234
_refine_ls_R_factor_gt 0.0202
_refine_ls_shift/su_max 0.001
_refine_ls_shift/su_mean 0.000
_refine_ls_structure_factor_coef Fsqd
_refine_ls_weighting_details 'calc w=1/[\s^2^(Fo^2^)+(0.0330P)^2^+0.4104P] where P=(Fo^2^+2Fc^2^)/3'
_refine_ls_weighting_scheme calc
_refine_ls_wR_factor_gt 0.0506
_refine_ls_wR_factor_ref 0.0518
_reflns_number_gt 3556
_reflns_number_total 3919
_reflns_threshold_expression >2sigma(I)
_cod_data_source_file ja042408ssi20041230_081309.cif
_cod_data_source_block MG08
_cod_database_code 4111506

loop_
_symmetry_equiv_pos_as_xyz
'x, y, z'
'-x+1/2, y+1/2, -z+1/2'
'-x, -y, -z'
'x-1/2, -y-1/2, z-1/2'

loop_
_atom_site_label
_atom_site_type_symbol
_atom_site_fract_x
_atom_site_fract_y
_atom_site_fract_z
_atom_site_U_iso_or_equiv
_atom_site_adp_type
_atom_site_occupancy
_atom_site_symmetry_multiplicity
_atom_site_calc_flag
_atom_site_refinement_flags
Hf1 Hf 0.767148(11) 0.149352(8) 0.240194(7) 0.02190(5) Uani 1 1 d .
Cl2 Cl 0.87433(7) 0.00319(5) 0.17058(5) 0.03235(15) Uani 1 1 d .
Cl1 Cl 0.90444(8) 0.29764(5) 0.19617(5) 0.03350(15) Uani 1 1 d .
C5 C 0.7310(3) 0.1638(2) 0.40034(18) 0.0247(5) Uani 1 1 d .
C3 C 0.9605(3) 0.1693(3) 0.3866(2) 0.0337(7) Uani 1 1 d .
H3 H 1.0499 0.1964 0.3827 0.040 Uiso 1 1 calc R
C7 C 0.5057(3) 0.1391(2) 0.2205(2) 0.0259(6) Uani 1 1 d .
C6 C 0.5375(3) 0.0653(2) 0.15501(19) 0.0308(6) Uani 1 1 d .
H6 H 0.5285 -0.0124 0.1563 0.037 Uiso 1 1 calc R
C10 C 0.5849(3) 0.1256(3) 0.0872(2) 0.0351(7) Uani 1 1 d .
H10 H 0.6125 0.0956 0.0356 0.042 Uiso 1 1 calc R
C1 C 0.7772(3) 0.0545(2) 0.38731(17) 0.0272(5) Uani 1 1 d .
H1 H 0.7212 -0.0101 0.3826 0.033 Uiso 1 1 calc R
C2 C 0.9201(3) 0.0586(3) 0.38268(19) 0.0318(6) Uani 1 1 d .
H2 H 0.9780 -0.0027 0.3778 0.038 Uiso 1 1 calc R
C9 C 0.5841(3) 0.2370(3) 0.10971(19) 0.0346(7) Uani 1 1 d .
H9 H 0.6086 0.2962 0.0752 0.042 Uiso 1 1 calc R
C4 C 0.8458(3) 0.2336(2) 0.39746(18) 0.0295(6) Uani 1 1 d .
H4 H 0.8455 0.3114 0.4021 0.035 Uiso 1 1 calc R
C8 C 0.5402(3) 0.2462(2) 0.19279(18) 0.0290(6) Uani 1 1 d .
H8 H 0.5344 0.3127 0.2251 0.035 Uiso 1 1 calc R
N1 N 0.3602(2) 0.0423(2) 0.32179(17) 0.0333(5) Uani 1 1 d .
N2 N 0.5407(3) 0.26904(19) 0.46067(15) 0.0321(5) Uani 1 1 d .
C20 C 0.2770(3) -0.0242(3) 0.2458(2) 0.0449(8) Uani 1 1 d .
H20A H 0.2955 -0.0003 0.1872 0.067 Uiso 1 1 calc R
H20B H 0.1762 -0.0153 0.2425 0.067 Uiso 1 1 calc R
H20C H 0.3033 -0.1016 0.2568 0.067 Uiso 1 1 calc R
C22 C 0.6439(4) 0.3269(3) 0.5342(2) 0.0411(8) Uani 1 1 d .
H22A H 0.7374 0.2935 0.5419 0.062 Uiso 1 1 calc R
H22B H 0.6155 0.3213 0.5925 0.062 Uiso 1 1 calc R
H22C H 0.6477 0.4044 0.5172 0.062 Uiso 1 1 calc R
B1 B 0.5727(3) 0.1913(3) 0.4015(2) 0.0271(6) Uani 1 1 d .
B2 B 0.4621(3) 0.1189(3) 0.3145(2) 0.0282(6) Uani 1 1 d .
C21 C 0.3282(3) 0.0162(3) 0.4099(2) 0.0460(8) Uani 1 1 d .
H21A H 0.3867 0.0617 0.4593 0.069 Uiso 1 1 calc R
H21B H 0.3482 -0.0616 0.4245 0.069 Uiso 1 1 calc R
H21C H 0.2280 0.0309 0.4051 0.069 Uiso 1 1 calc R
C23 C 0.3960(4) 0.3047(3) 0.4543(2) 0.0470(8) Uani 1 1 d .
H23A H 0.3318 0.2695 0.4007 0.071 Uiso 1 1 calc R
H23B H 0.3899 0.3847 0.4468 0.071 Uiso 1 1 calc R
H23C H 0.3693 0.2839 0.5110 0.071 Uiso 1 1 calc R

loop_
_atom_site_aniso_label
_atom_site_aniso_U_11
_atom_site_aniso_U_22
_atom_site_aniso_U_33
_atom_site_aniso_U_23
_atom_site_aniso_U_13
_atom_site_aniso_U_12
Hf1 0.02340(7) 0.02277(7) 0.01898(7) -0.00132(4) 0.00435(5) -0.00123(4)
Cl2 0.0378(4) 0.0295(3) 0.0307(3) -0.0049(3) 0.0105(3) 0.0062(3)
Cl1 0.0376(4) 0.0278(3) 0.0356(4) 0.0027(3) 0.0103(3) -0.0078(3)
C5 0.0271(14) 0.0280(13) 0.0173(12) -0.0017(10) 0.0025(10) -0.0009(10)
C3 0.0241(14) 0.0504(18) 0.0232(14) -0.0023(13) -0.0001(11) -0.0065(12)
C7 0.0213(13) 0.0285(14) 0.0256(14) -0.0005(10) 0.0016(10) 0.0015(10)
C6 0.0260(13) 0.0344(15) 0.0284(14) -0.0071(12) 0.0000(11) -0.0046(11)
C10 0.0319(15) 0.0501(17) 0.0196(13) -0.0042(13) -0.0001(12) -0.0033(13)
C1 0.0303(14) 0.0277(13) 0.0220(12) 0.0024(10) 0.0039(10) 0.0014(11)
C2 0.0302(14) 0.0391(16) 0.0225(13) 0.0033(12) 0.0002(11) 0.0072(12)
C9 0.0310(15) 0.0446(17) 0.0241(14) 0.0093(12) -0.0008(11) 0.0019(13)
C4 0.0334(15) 0.0338(15) 0.0199(12) -0.0065(11) 0.0042(11) -0.0070(12)
C8 0.0266(13) 0.0305(13) 0.0261(13) 0.0009(11) -0.0001(11) 0.0016(11)
N1 0.0220(11) 0.0383(13) 0.0375(13) 0.0066(11) 0.0037(10) -0.0012(10)
N2 0.0402(13) 0.0330(13) 0.0250(11) 0.0021(10) 0.0118(10) 0.0062(10)
C20 0.0280(16) 0.049(2) 0.053(2) -0.0005(14) 0.0013(15) -0.0096(13)
C22 0.062(2) 0.0382(16) 0.0244(15) -0.0053(12) 0.0127(14) 0.0013(15)
B1 0.0299(16) 0.0281(15) 0.0249(14) 0.0050(12) 0.0100(12) 0.0029(12)
B2 0.0241(15) 0.0326(15) 0.0273(15) 0.0036(13) 0.0057(12) 0.0058(12)
C21 0.0302(16) 0.060(2) 0.0508(19) 0.0201(16) 0.0152(14) 0.0009(14)
C23 0.054(2) 0.056(2) 0.0361(17) 0.0059(15) 0.0211(15) 0.0246(17)

loop_
_atom_type_symbol
_atom_type_description
_atom_type_scat_dispersion_real
_atom_type_scat_dispersion_imag
_atom_type_scat_source
C C 0.0033 0.0016 'International Tables Vol C Tables 4.2.6.8 and 6.1.1.4'
H H 0.0000 0.0000 'International Tables Vol C Tables 4.2.6.8 and 6.1.1.4'
B B 0.0013 0.0007 'International Tables Vol C Tables 4.2.6.8 and 6.1.1.4'
N N 0.0061 0.0033 'International Tables Vol C Tables 4.2.6.8 and 6.1.1.4'
Cl Cl 0.1484 0.1585 'International Tables Vol C Tables 4.2.6.8 and 6.1.1.4'
Hf Hf -0.5830 6.1852 'International Tables Vol C Tables 4.2.6.8 and 6.1.1.4'

loop_
_geom_angle_atom_site_label_1
_geom_angle_atom_site_label_2
_geom_angle_atom_site_label_3
_geom_angle
Cl2 Hf1 Cl1 95.78(3)
Cl2 Hf1 C7 116.91(6)
Cl1 Hf1 C7 128.45(6)
Cl2 Hf1 C5 129.71(6)
Cl1 Hf1 C5 115.16(6)
C7 Hf1 C5 74.23(9)
C4 C5 C1 105.9(2)
C4 C5 B1 131.0(2)
C1 C5 B1 122.6(2)
C4 C5 Hf1 73.06(15)
C1 C5 Hf1 71.38(14)
B1 C5 Hf1 113.53(16)
C2 C3 C4 108.3(3)
C6 C7 C8 105.7(3)
C6 C7 B2 131.7(2)
C8 C7 B2 122.1(2)
C6 C7 Hf1 73.53(16)
C8 C7 Hf1 71.37(15)
B2 C7 Hf1 113.61(17)
C7 C6 C10 109.3(3)
C9 C10 C6 108.0(3)
C2 C1 C5 108.8(2)
C3 C2 C1 107.6(3)
C10 C9 C8 108.0(3)
C3 C4 C5 109.3(3)
C9 C8 C7 109.0(3)
B2 N1 C20 125.5(3)
B2 N1 C21 122.6(3)
C20 N1 C21 111.8(2)
B1 N2 C23 122.3(3)
B1 N2 C22 125.5(3)
C23 N2 C22 112.2(3)
N2 B1 C5 122.1(3)
N2 B1 B2 129.5(3)
C5 B1 B2 108.2(2)
N1 B2 C7 122.2(3)
N1 B2 B1 128.0(3)
C7 B2 B1 109.3(2)

loop_
_geom_bond_atom_site_label_1
_geom_bond_atom_site_label_2
_geom_bond_distance
Hf1 Cl2 2.4272(7)
Hf1 Cl1 2.4367(7)
Hf1 C7 2.501(3)
Hf1 C5 2.505(3)
C5 C4 1.417(4)
C5 C1 1.433(4)
C5 B1 1.589(4)
C3 C2 1.402(4)
C3 C4 1.409(4)
C7 C6 1.417(4)
C7 C8 1.433(4)
C7 B2 1.584(4)
C6 C10 1.419(4)
C10 C9 1.397(4)
C1 C2 1.417(4)
C9 C8 1.414(4)
N1 B2 1.388(4)
N1 C20 1.460(4)
N1 C21 1.461(4)
N2 B1 1.382(4)
N2 C23 1.459(4)
N2 C22 1.467(4)
B1 B2 1.707(5)

loop_
_geom_torsion_atom_site_label_1
_geom_torsion_atom_site_label_2
_geom_torsion_atom_site_label_3
_geom_torsion_atom_site_label_4
_geom_torsion
Cl2 Hf1 C5 C4 104.27(16)
Cl1 Hf1 C5 C4 -18.05(18)
C7 Hf1 C5 C4 -143.59(17)
Cl2 Hf1 C5 C1 -9.57(18)
Cl1 Hf1 C5 C1 -131.89(14)
C7 Hf1 C5 C1 102.57(16)
Cl2 Hf1 C5 B1 -127.80(16)
Cl1 Hf1 C5 B1 109.88(17)
C7 Hf1 C5 B1 -15.66(18)
Cl2 Hf1 C7 C6 -15.44(18)
Cl1 Hf1 C7 C6 107.74(16)
C5 Hf1 C7 C6 -142.39(18)
Cl2 Hf1 C7 C8 -128.85(14)
Cl1 Hf1 C7 C8 -5.68(19)
C5 Hf1 C7 C8 104.19(17)
Cl2 Hf1 C7 B2 113.47(18)
Cl1 Hf1 C7 B2 -123.36(17)
C5 Hf1 C7 B2 -13.49(18)
C8 C7 C6 C10 -2.1(3)
B2 C7 C6 C10 -173.9(3)
Hf1 C7 C6 C10 -66.7(2)
C7 C6 C10 C9 0.3(3)
C4 C5 C1 C2 3.6(3)
B1 C5 C1 C2 175.6(2)
Hf1 C5 C1 C2 69.08(18)
C4 C3 C2 C1 2.3(3)
C5 C1 C2 C3 -3.7(3)
C6 C10 C9 C8 1.7(3)
C2 C3 C4 C5 -0.1(3)
C1 C5 C4 C3 -2.2(3)
B1 C5 C4 C3 -173.2(3)
Hf1 C5 C4 C3 -66.48(19)
C10 C9 C8 C7 -3.0(3)
C6 C7 C8 C9 3.2(3)
B2 C7 C8 C9 175.9(2)
Hf1 C7 C8 C9 69.23(19)
C23 N2 B1 C5 172.1(3)
C22 N2 B1 C5 -6.3(4)
C23 N2 B1 B2 -1.9(4)
C22 N2 B1 B2 179.7(3)
C4 C5 B1 N2 -47.8(4)
C1 C5 B1 N2 142.4(3)
Hf1 C5 B1 N2 -135.3(2)
C4 C5 B1 B2 127.3(3)
C1 C5 B1 B2 -42.5(3)
Hf1 C5 B1 B2 39.8(3)
C20 N1 B2 C7 -3.0(4)
C21 N1 B2 C7 174.5(3)
C20 N1 B2 B1 -174.4(3)
C21 N1 B2 B1 3.1(4)
C6 C7 B2 N1 -45.9(4)
C8 C7 B2 N1 143.4(3)
Hf1 C7 B2 N1 -134.5(2)
C6 C7 B2 B1 126.9(3)
C8 C7 B2 B1 -43.8(3)
Hf1 C7 B2 B1 38.3(3)
N2 B1 B2 N1 -64.2(4)
C5 B1 B2 N1 121.2(3)
N2 B1 B2 C7 123.5(3)
C5 B1 B2 C7 -51.1(3)
